data_7203823
loop_
_publ_author_name
'Pedro D. Vaz'
'Mariela Nolasco'
'Nelson Fonseca'
'Ana M. Amado'
'Ant\'onio M. Amorim da Costa'
'Vitor F\'elix'
'Michael G. B. Drew'
'Brian J. Goodfellow'
'Paulo J. A. Ribeiro-Claro'

_publ_section_title
;
 C-H...O hydrogen bonding in 4-phenyl-benzaldehyde: a comprehensive
 crystallographic, spectroscopic and computational study.
;
_journal_issue 16
_journal_name_full 'Physical chemistry chemical physics : PCCP'
_journal_page_first 3027
_journal_page_last 3034
_journal_paper_doi 10.1039/b506834g
_journal_volume 7
_journal_year 2005
_chemical_formula_sum 'C26 H20 O2'
_chemical_formula_weight 364.42
_chemical_name_systematic
;
?
;
_space_group_IT_number 14
_symmetry_cell_setting monoclinic
_symmetry_space_group_name_Hall '-P 2yab'
_symmetry_space_group_name_H-M 'P 1 21/a 1'
_atom_sites_solution_hydrogens geom
_atom_sites_solution_primary direct
_atom_sites_solution_secondary difmap
_audit_creation_method SHELXL-97
_cell_angle_alpha 90.00
_cell_angle_beta 114.32(1)
_cell_angle_gamma 90.00
_cell_formula_units_Z 4
_cell_length_a 13.848(16)
_cell_length_b 9.052(12)
_cell_length_c 17.146(21)
_cell_measurement_reflns_used 50
_cell_measurement_temperature 293(2)
_cell_measurement_theta_max 26.06
_cell_measurement_theta_min 2.76
_cell_volume 1959(4)
_computing_data_reduction 'W. Kabsch, J. Appl. Crystallogr. 21,916,1983'
_computing_molecular_graphics 'PLATON (Spek, 1999)'
_computing_publication_material 'SHELXL-97 (Sheldrick, 1997)'
_computing_structure_refinement 'SHELXL-97 (Sheldrick, 1997)'
_computing_structure_solution 'SHELXS-97 (Sheldrick, 1990)'
_diffrn_ambient_temperature 293(2)
_diffrn_measured_fraction_theta_full 0.915
_diffrn_measured_fraction_theta_max 0.915
_diffrn_measurement_device_type 'MAR research image plate system'
_diffrn_radiation_monochromator graphite
_diffrn_radiation_source 'fine-focus sealed tube'
_diffrn_radiation_type MoK\a
_diffrn_radiation_wavelength 0.71073
_diffrn_reflns_av_R_equivalents 0.1176
_diffrn_reflns_av_sigmaI/netI 0.1099
_diffrn_reflns_limit_h_max 17
_diffrn_reflns_limit_h_min -17
_diffrn_reflns_limit_k_max 11
_diffrn_reflns_limit_k_min 0
_diffrn_reflns_limit_l_max 21
_diffrn_reflns_limit_l_min -21
_diffrn_reflns_number 6649
_diffrn_reflns_theta_full 26.06
_diffrn_reflns_theta_max 26.06
_diffrn_reflns_theta_min 2.76
_exptl_absorpt_coefficient_mu 0.077
_exptl_absorpt_correction_type 'not absorption correction'
_exptl_crystal_colour 'clear yellow'
_exptl_crystal_density_diffrn 1.236
_exptl_crystal_density_method 'not measured'
_exptl_crystal_description 'irregular prism'
_exptl_crystal_F_000 768
_exptl_crystal_size_max 0.30
_exptl_crystal_size_mid 0.20
_exptl_crystal_size_min 0.10
_refine_diff_density_max 0.253
_refine_diff_density_min -0.285
_refine_diff_density_rms 0.056
_refine_ls_extinction_coef 0.029(7)
_refine_ls_extinction_expression Fc^*^=kFc[1+0.001xFc^2^\l^3^/sin(2\q)]^-1/4^
_refine_ls_extinction_method SHELXL
_refine_ls_goodness_of_fit_ref 1.070
_refine_ls_hydrogen_treatment mixed
_refine_ls_matrix_type full
_refine_ls_number_parameters 254
_refine_ls_number_reflns 3772
_refine_ls_number_restraints 0
_refine_ls_restrained_S_all 1.070
_refine_ls_R_factor_all 0.2263
_refine_ls_R_factor_gt 0.1055
_refine_ls_shift/su_max 0.000
_refine_ls_shift/su_mean 0.000
_refine_ls_structure_factor_coef Fsqd
_refine_ls_weighting_details 'w=1/[\s^2^(Fo^2^)+(0.1558P)^2^+0.0000P] where P=(Fo^2^+2Fc^2^)/3'
_refine_ls_weighting_scheme calc
_refine_ls_wR_factor_gt 0.2608
_refine_ls_wR_factor_ref 0.3264
_reflns_number_gt 1677
_reflns_number_total 3772
_reflns_threshold_expression >2sigma(I)
_cod_data_source_file b506834g.txt
_cod_data_source_block compound4-phenyl-benzaldehyde
_cod_depositor_comments
;
The following automatic conversions were performed:
'_symmetry_cell_setting' value 'Monoclinic' changed to 'monoclinic'
according to '/home/saulius/struct/CIF-dictionaries/cif_core.dic'
dictionary named 'cif_core.dic' version 2.4.1 from 2010-06-29.

Automatic conversion script
Id: cif_fix_enum 1527 2010-12-29 10:47:43Z saulius 

The following automatic conversions were performed:

'_refine_ls_weighting_scheme' value 'calc
w=1/[\s^2^(Fo^2^)+(0.1558P)^2^+0.0000P] where P=(Fo^2^+2Fc^2^)/3' was
changed to 'calc'. New tag '_refine_ls_weighting_details' was
created. The value of the new tag was set to
'w=1/[\s^2^(Fo^2^)+(0.1558P)^2^+0.0000P] where P=(Fo^2^+2Fc^2^)/3'.

Automatic conversion script
Id: cif_fix_values 3143 2015-03-26 13:38:13Z robertas 
;
_cod_original_sg_symbol_H-M P21/a
_cod_database_code 7203823

loop_
_symmetry_equiv_pos_as_xyz
'x, y, z'
'-x+1/2, y+1/2, -z'
'-x, -y, -z'
'x-1/2, -y-1/2, z'

loop_
_atom_site_label
_atom_site_type_symbol
_atom_site_fract_x
_atom_site_fract_y
_atom_site_fract_z
_atom_site_U_iso_or_equiv
_atom_site_adp_type
_atom_site_occupancy
_atom_site_calc_flag
_atom_site_refinement_flags
_atom_site_disorder_assembly
_atom_site_disorder_group
O71A O 1.2607(3) 0.8517(5) 1.1654(3) 0.1071(14) Uani 1 d . . .
C7A C 1.1993(4) 0.7647(7) 1.1703(3) 0.0869(17) Uani 1 d . . .
H7A H 1.2219 0.7104 1.2208 0.104 Uiso 1 calc R . .
C1A C 1.0929(3) 0.7330(6) 1.1068(3) 0.0686(13) Uani 1 d . . .
C2A C 1.0515(4) 0.8028(6) 1.0284(3) 0.0794(15) Uani 1 d . . .
H2A H 1.0929 0.8697 1.0145 0.095 Uiso 1 calc R . .
C3A C 0.9505(4) 0.7747(6) 0.9711(3) 0.0763(14) Uani 1 d . . .
H3A H 0.9246 0.8231 0.9186 0.092 Uiso 1 calc R . .
C4A C 0.8844(3) 0.6762(5) 0.9882(3) 0.0619(12) Uani 1 d . . .
C5A C 0.9262(4) 0.6032(6) 1.0659(3) 0.0743(14) Uani 1 d . . .
H5A H 0.8850 0.5352 1.0793 0.089 Uiso 1 calc R . .
C6A C 1.0287(4) 0.6311(6) 1.1234(3) 0.0749(14) Uani 1 d . . .
H6A H 1.0558 0.5800 1.1751 0.090 Uiso 1 calc R . .
C8A C 0.7727(3) 0.6527(6) 0.9270(3) 0.0653(13) Uani 1 d . . .
C9A C 0.7134(4) 0.7620(6) 0.8734(3) 0.0722(14) Uani 1 d . . .
H9A H 0.7445 0.8535 0.8746 0.087 Uiso 1 calc R . .
C10A C 0.6077(4) 0.7399(7) 0.8170(3) 0.0882(17) Uani 1 d . . .
H10A H 0.5685 0.8172 0.7829 0.106 Uiso 1 calc R . .
C11A C 0.5621(4) 0.6049(7) 0.8122(3) 0.0841(16) Uani 1 d . . .
H11A H 0.4925 0.5883 0.7735 0.101 Uiso 1 calc R . .
C12A C 0.6201(4) 0.4937(6) 0.8653(3) 0.0780(15) Uani 1 d . . .
H12A H 0.5888 0.4020 0.8632 0.094 Uiso 1 calc R . .
C13A C 0.7245(4) 0.5159(6) 0.9220(3) 0.0707(13) Uani 1 d . . .
H13A H 0.7627 0.4389 0.9571 0.085 Uiso 1 calc R . .
C13B C 0.8063(3) 0.9939(6) 0.5775(3) 0.0701(13) Uani 1 d . . .
H13B H 0.8120 1.0704 0.5434 0.084 Uiso 1 calc R . .
C12B C 0.7586(4) 1.0188(7) 0.6339(3) 0.0803(15) Uani 1 d . . .
H12B H 0.7341 1.1129 0.6379 0.096 Uiso 1 calc R . .
C11B C 0.7474(4) 0.9072(7) 0.6836(3) 0.0830(15) Uani 1 d . . .
H11B H 0.7150 0.9252 0.7206 0.100 Uiso 1 calc R . .
C10B C 0.7847(4) 0.7680(6) 0.6782(3) 0.0798(15) Uani 1 d . . .
H10B H 0.7770 0.6915 0.7114 0.096 Uiso 1 calc R . .
C9B C 0.8337(3) 0.7415(6) 0.6230(3) 0.0714(13) Uani 1 d . . .
H9B H 0.8590 0.6474 0.6202 0.086 Uiso 1 calc R . .
C8B C 0.8455(3) 0.8532(5) 0.5723(3) 0.0636(12) Uani 1 d . . .
C4B C 0.8967(3) 0.8253(5) 0.5126(3) 0.0615(12) Uani 1 d . . .
C3B C 0.9773(4) 0.7204(6) 0.5323(3) 0.0739(14) Uani 1 d . . .
H3B H 1.0015 0.6719 0.5847 0.089 Uiso 1 calc R . .
C2B C 1.0216(4) 0.6872(6) 0.4759(3) 0.0725(14) Uani 1 d . . .
H2B H 1.0753 0.6171 0.4906 0.087 Uiso 1 calc R . .
C1B C 0.9869(3) 0.7574(5) 0.3975(3) 0.0680(13) Uani 1 d . . .
C6B C 0.9114(4) 0.8668(6) 0.3791(3) 0.0718(14) Uani 1 d . . .
H6B H 0.8900 0.9183 0.3278 0.086 Uiso 1 calc R . .
C5B C 0.8666(3) 0.9013(5) 0.4367(3) 0.0694(13) Uani 1 d . . .
H5B H 0.8163 0.9761 0.4236 0.083 Uiso 1 calc R . .
C7B C 1.0282(4) 0.7151(7) 0.3328(3) 0.0793(15) Uani 1 d . . .
H7B H 1.0037 0.7683 0.2818 0.095 Uiso 1 calc R . .
O71B O 1.0897(3) 0.6193(5) 0.3414(2) 0.1067(14) Uani 1 d . . .

loop_
_atom_site_aniso_label
_atom_site_aniso_U_11
_atom_site_aniso_U_22
_atom_site_aniso_U_33
_atom_site_aniso_U_23
_atom_site_aniso_U_13
_atom_site_aniso_U_12
O71A 0.083(3) 0.118(3) 0.118(3) -0.036(3) 0.038(2) -0.025(3)
C7A 0.075(4) 0.103(5) 0.076(4) -0.021(3) 0.024(3) -0.004(3)
C1A 0.063(3) 0.076(3) 0.065(3) -0.006(3) 0.024(3) 0.000(3)
C2A 0.076(3) 0.083(4) 0.074(4) 0.003(3) 0.027(3) -0.012(3)
C3A 0.079(3) 0.084(4) 0.061(3) 0.008(3) 0.024(3) -0.001(3)
C4A 0.060(3) 0.070(3) 0.053(3) 0.001(2) 0.020(2) 0.002(2)
C5A 0.070(3) 0.077(3) 0.075(3) 0.006(3) 0.028(3) -0.001(3)
C6A 0.071(3) 0.081(4) 0.064(3) 0.004(3) 0.019(3) 0.006(3)
C8A 0.069(3) 0.076(3) 0.049(3) 0.000(3) 0.023(2) 0.004(3)
C9A 0.072(3) 0.080(4) 0.058(3) 0.007(3) 0.020(3) -0.008(3)
C10A 0.085(4) 0.104(5) 0.067(4) 0.002(3) 0.023(3) 0.008(3)
C11A 0.076(4) 0.107(5) 0.059(3) -0.005(3) 0.016(3) 0.003(4)
C12A 0.079(3) 0.086(4) 0.068(3) -0.015(3) 0.030(3) -0.017(3)
C13A 0.074(3) 0.074(3) 0.063(3) -0.003(3) 0.027(3) -0.002(3)
C13B 0.064(3) 0.074(3) 0.066(3) -0.002(3) 0.020(2) -0.004(3)
C12B 0.075(3) 0.083(4) 0.071(3) -0.005(3) 0.018(3) 0.006(3)
C11B 0.078(3) 0.098(4) 0.068(3) -0.008(3) 0.025(3) -0.011(3)
C10B 0.096(4) 0.085(4) 0.058(3) 0.001(3) 0.030(3) -0.013(3)
C9B 0.073(3) 0.069(3) 0.064(3) -0.004(3) 0.020(3) -0.002(3)
C8B 0.054(3) 0.072(3) 0.053(3) 0.000(2) 0.010(2) -0.005(2)
C4B 0.050(2) 0.070(3) 0.056(3) -0.003(2) 0.012(2) -0.006(2)
C3B 0.070(3) 0.084(3) 0.054(3) 0.012(3) 0.012(2) 0.011(3)
C2B 0.063(3) 0.087(4) 0.060(3) 0.011(3) 0.017(2) 0.015(3)
C1B 0.060(3) 0.068(3) 0.070(3) 0.008(3) 0.021(2) 0.003(3)
C6B 0.071(3) 0.083(4) 0.054(3) 0.019(3) 0.018(2) 0.005(3)
C5B 0.058(3) 0.075(3) 0.064(3) 0.011(3) 0.014(2) 0.001(2)
C7B 0.075(3) 0.105(4) 0.054(3) 0.011(3) 0.023(3) 0.013(3)
O71B 0.116(3) 0.115(3) 0.097(3) 0.020(2) 0.052(3) 0.041(3)

loop_
_atom_type_symbol
_atom_type_description
_atom_type_scat_dispersion_real
_atom_type_scat_dispersion_imag
_atom_type_scat_source
C C 0.0033 0.0016 'International Tables Vol C Tables 4.2.6.8 and 6.1.1.4'
H H 0.0000 0.0000 'International Tables Vol C Tables 4.2.6.8 and 6.1.1.4'
O O 0.0106 0.0060 'International Tables Vol C Tables 4.2.6.8 and 6.1.1.4'

loop_
_geom_angle_atom_site_label_1
_geom_angle_atom_site_label_2
_geom_angle_atom_site_label_3
_geom_angle
_geom_angle_site_symmetry_1
_geom_angle_site_symmetry_3
_geom_angle_publ_flag
O71A C7A C1A 127.7(6) . . ?
C2A C1A C6A 117.4(4) . . ?
C2A C1A C7A 121.7(5) . . ?
C6A C1A C7A 120.9(5) . . ?
C3A C2A C1A 120.6(5) . . ?
C2A C3A C4A 122.4(5) . . ?
C5A C4A C3A 117.3(4) . . ?
C5A C4A C8A 120.9(4) . . ?
C3A C4A C8A 121.8(4) . . ?
C6A C5A C4A 120.1(5) . . ?
C5A C6A C1A 122.1(5) . . ?
C9A C8A C13A 117.5(4) . . ?
C9A C8A C4A 122.2(5) . . ?
C13A C8A C4A 120.3(4) . . ?
C8A C9A C10A 121.9(5) . . ?
C11A C10A C9A 119.8(5) . . ?
C10A C11A C12A 119.2(5) . . ?
C11A C12A C13A 121.0(5) . . ?
C12A C13A C8A 120.5(5) . . ?
C12B C13B C8B 119.7(5) . . ?
C11B C12B C13B 121.3(5) . . ?
C12B C11B C10B 119.3(5) . . ?
C11B C10B C9B 120.2(5) . . ?
C8B C9B C10B 121.1(5) . . ?
C9B C8B C13B 118.4(4) . . ?
C9B C8B C4B 121.4(4) . . ?
C13B C8B C4B 120.3(4) . . ?
C5B C4B C3B 118.0(4) . . ?
C5B C4B C8B 121.4(4) . . ?
C3B C4B C8B 120.6(4) . . ?
C2B C3B C4B 121.4(4) . . ?
C3B C2B C1B 120.4(5) . . ?
C6B C1B C2B 118.7(4) . . ?
C6B C1B C7B 120.0(4) . . ?
C2B C1B C7B 121.3(5) . . ?
C1B C6B C5B 120.9(4) . . ?
C4B C5B C6B 120.4(5) . . ?
O71B C7B C1B 124.9(5) . . ?

loop_
_geom_bond_atom_site_label_1
_geom_bond_atom_site_label_2
_geom_bond_distance
_geom_bond_site_symmetry_2
_geom_bond_publ_flag
O71A C7A 1.187(6) . ?
C7A C1A 1.455(7) . ?
C1A C2A 1.380(7) . ?
C1A C6A 1.390(7) . ?
C2A C3A 1.362(6) . ?
C3A C4A 1.393(6) . ?
C4A C5A 1.382(6) . ?
C4A C8A 1.484(6) . ?
C5A C6A 1.378(6) . ?
C8A C9A 1.369(6) . ?
C8A C13A 1.393(7) . ?
C9A C10A 1.398(7) . ?
C10A C11A 1.362(8) . ?
C11A C12A 1.373(7) . ?
C12A C13A 1.385(6) . ?
C13B C12B 1.396(7) . ?
C13B C8B 1.401(7) . ?
C12B C11B 1.370(7) . ?
C11B C10B 1.379(7) . ?
C10B C9B 1.393(7) . ?
C9B C8B 1.386(6) . ?
C8B C4B 1.488(6) . ?
C4B C5B 1.376(6) . ?
C4B C3B 1.396(6) . ?
C3B C2B 1.376(6) . ?
C2B C1B 1.381(6) . ?
C1B C6B 1.379(6) . ?
C1B C7B 1.493(7) . ?
C6B C5B 1.400(6) . ?
C7B O71B 1.182(6) . ?

loop_
_cod_related_entry_id
_cod_related_entry_database
_cod_related_entry_code
1 ChemSpider 16443689
